data_7213556
loop_
_publ_author_name
'Cheng, Xiao-Jie'
'Ji, Ning-Ning'
'Zhao, Yi'
'Liang, Li-Li'
'Xiao, Xin'
'Zhang, Yun-Qian'
'Xue, Sai-Feng'
'Zhu, Qian-Jiang'
'Tao, Zhu'

_publ_section_title
;
 [CdCl4]2&#x2212; anion-induced coordination of Ln3+ to cucurbit[8]uril
 and the formation of supramolecular self-assemblies: potential
 application in isolation of light lanthanides
;
_journal_issue 2
_journal_name_full CrystEngComm
_journal_page_first 144
_journal_paper_doi 10.1039/c3ce41769g
_journal_volume 16
_journal_year 2014
_chemical_formula_sum 'C96 H229 Cl4 Gd N64 O98'
_chemical_formula_weight 4147.48
_chemical_name_systematic
;
 ?
;
_space_group_IT_number 88
_symmetry_cell_setting tetragonal
_symmetry_space_group_name_Hall '-I 4ad'
_symmetry_space_group_name_H-M 'I 41/a :2'
_atom_sites_solution_hydrogens geom
_atom_sites_solution_primary direct
_atom_sites_solution_secondary difmap
_audit_creation_method SHELXL-97
_cell_angle_alpha 90.00
_cell_angle_beta 90.00
_cell_angle_gamma 90.00
_cell_formula_units_Z 4
_cell_length_a 28.3249(19)
_cell_length_b 28.3249(19)
_cell_length_c 21.949(3)
_cell_measurement_temperature 223(2)
_cell_volume 17610(3)
_computing_structure_refinement 'SHELXL-97 (Sheldrick, 1997)'
_diffrn_ambient_temperature 223(2)
_diffrn_measured_fraction_theta_full 0.993
_diffrn_measured_fraction_theta_max 0.993
_diffrn_measurement_device_type 'Bruker Smart Apex2 CCD Detector'
_diffrn_measurement_method '\f and \w scan'
_diffrn_radiation_monochromator graphite
_diffrn_radiation_source 'fine-focus sealed tube'
_diffrn_radiation_type MoK\a
_diffrn_radiation_wavelength 0.71073
_diffrn_reflns_av_R_equivalents 0.0749
_diffrn_reflns_av_sigmaI/netI 0.0527
_diffrn_reflns_limit_h_max 29
_diffrn_reflns_limit_h_min -34
_diffrn_reflns_limit_k_max 33
_diffrn_reflns_limit_k_min -34
_diffrn_reflns_limit_l_max 26
_diffrn_reflns_limit_l_min -27
_diffrn_reflns_number 61360
_diffrn_reflns_theta_full 26.00
_diffrn_reflns_theta_max 26.00
_diffrn_reflns_theta_min 1.17
_exptl_absorpt_coefficient_mu 0.561
_exptl_absorpt_correction_T_max 0.9409
_exptl_absorpt_correction_T_min 0.9058
_exptl_absorpt_correction_type multi-scan
_exptl_absorpt_process_details 'SADABS (Bruker, 2008)'
_exptl_crystal_colour colorless
_exptl_crystal_density_diffrn 1.564
_exptl_crystal_density_method 'not measured'
_exptl_crystal_description prism
_exptl_crystal_F_000 8676
_exptl_crystal_size_max 0.18
_exptl_crystal_size_mid 0.13
_exptl_crystal_size_min 0.11
_platon_squeeze_details
;
;
_refine_diff_density_max 0.917
_refine_diff_density_min -0.651
_refine_diff_density_rms 0.084
_refine_ls_extinction_method none
_refine_ls_goodness_of_fit_ref 1.055
_refine_ls_hydrogen_treatment constr
_refine_ls_matrix_type full
_refine_ls_number_parameters 480
_refine_ls_number_reflns 8607
_refine_ls_number_restraints 0
_refine_ls_restrained_S_all 1.055
_refine_ls_R_factor_all 0.1250
_refine_ls_R_factor_gt 0.0894
_refine_ls_shift/su_max 0.000
_refine_ls_shift/su_mean 0.000
_refine_ls_structure_factor_coef Fsqd
_refine_ls_weighting_details 'calc w=1/[\s^2^(Fo^2^)+(0.1704P)^2^+21.5407P] where P=(Fo^2^+2Fc^2^)/3'
_refine_ls_weighting_scheme calc
_refine_ls_wR_factor_gt 0.2683
_refine_ls_wR_factor_ref 0.2925
_reflns_number_gt 5493
_reflns_number_total 8607
_reflns_threshold_expression >2sigma(I)
_cod_data_source_file c3ce41769g.txt
_cod_data_source_block complex5
_cod_original_cell_volume 17609(3)
_cod_original_sg_symbol_H-M 'I 41/a'
_cod_database_code 7213556

loop_
_symmetry_equiv_pos_as_xyz
'x, y, z'
'-x+1/2, -y, z+1/2'
'-y+3/4, x+1/4, z+1/4'
'y+3/4, -x+3/4, z+3/4'
'x+1/2, y+1/2, z+1/2'
'-x+1, -y+1/2, z+1'
'-y+5/4, x+3/4, z+3/4'
'y+5/4, -x+5/4, z+5/4'
'-x, -y, -z'
'x-1/2, y, -z-1/2'
'y-3/4, -x-1/4, -z-1/4'
'-y-3/4, x-3/4, -z-3/4'
'-x+1/2, -y+1/2, -z+1/2'
'x, y+1/2, -z'
'y-1/4, -x+1/4, -z+1/4'
'-y-1/4, x-1/4, -z-1/4'

loop_
_atom_site_label
_atom_site_type_symbol
_atom_site_fract_x
_atom_site_fract_y
_atom_site_fract_z
_atom_site_U_iso_or_equiv
_atom_site_adp_type
_atom_site_occupancy
_atom_site_symmetry_multiplicity
_atom_site_calc_flag
_atom_site_refinement_flags
_atom_site_disorder_group
Cl1 Cl 0.5000 0.7500 -0.27958(17) 0.170(3) Uani 0.80 2 d SP .
Cl2 Cl 0.53477(14) 0.75255(17) -0.36872(14) 0.1132(14) Uani 0.60 1 d P .
Gd1 Gd 0.46009(5) 0.79039(5) 0.10064(7) 0.0488(5) Uani 0.1702(6) 1 d P 1
Gd2 Gd 0.5000 0.7500 0.05173(9) 0.0391(7) Uani 0.1596(13) 2 d SP 2
O1W O 0.4528(6) 0.7124(7) 0.0342(10) 0.219(10) Uani 0.50 1 d P .
O2W O 0.4942(4) 0.8387(12) 0.1096(11) 0.36(2) Uani 0.50 1 d P .
C1 C 0.36906(17) 0.87150(16) 0.1259(2) 0.0473(11) Uani 1 1 d . .
C2 C 0.30533(14) 0.92332(14) 0.13060(19) 0.0370(9) Uani 1 1 d . .
H2 H 0.2791 0.9199 0.1600 0.044 Uiso 1 1 calc R .
C3 C 0.29908(16) 0.89008(14) 0.07494(18) 0.0401(9) Uani 1 1 d . .
H3 H 0.2700 0.8708 0.0778 0.048 Uiso 1 1 calc R .
C4 C 0.30022(13) 0.96866(14) 0.04173(19) 0.0358(9) Uani 1 1 d . .
C5 C 0.3469(2) 0.81903(16) 0.0409(2) 0.0597(14) Uani 1 1 d . .
H5A H 0.3163 0.8031 0.0381 0.072 Uiso 1 1 calc R .
H5B H 0.3688 0.7975 0.0616 0.072 Uiso 1 1 calc R .
C6 C 0.28217(14) 0.90898(15) -0.03637(19) 0.0397(9) Uani 1 1 d . .
H6A H 0.2566 0.8858 -0.0326 0.048 Uiso 1 1 calc R .
H6B H 0.2693 0.9368 -0.0571 0.048 Uiso 1 1 calc R .
C7 C 0.40853(19) 0.81668(16) -0.0386(2) 0.0526(12) Uani 1 1 d . .
C8 C 0.33330(17) 0.84051(14) -0.07042(19) 0.0432(10) Uani 1 1 d . .
H8 H 0.3058 0.8190 -0.0726 0.052 Uiso 1 1 calc R .
C9 C 0.36619(14) 0.83467(15) -0.12635(19) 0.0406(9) Uani 1 1 d . .
H9 H 0.3549 0.8093 -0.1538 0.049 Uiso 1 1 calc R .
C10 C 0.33463(14) 0.91149(14) -0.12549(19) 0.0385(9) Uani 1 1 d . .
C11 C 0.44834(17) 0.80063(16) -0.1360(2) 0.0532(12) Uani 1 1 d . .
H11A H 0.4335 0.7792 -0.1654 0.064 Uiso 1 1 calc R .
H11B H 0.4684 0.7817 -0.1090 0.064 Uiso 1 1 calc R .
C12 C 0.38124(15) 0.88992(16) -0.21653(19) 0.0430(10) Uani 1 1 d . .
H12A H 0.3716 0.8640 -0.2434 0.052 Uiso 1 1 calc R .
H12B H 0.3663 0.9189 -0.2315 0.052 Uiso 1 1 calc R .
C13 C 0.52505(16) 0.83738(16) -0.1599(2) 0.0494(11) Uani 1 1 d . .
C14 C 0.46321(15) 0.85484(16) -0.2261(2) 0.0434(10) Uani 1 1 d . .
H14 H 0.4501 0.8306 -0.2538 0.052 Uiso 1 1 calc R .
C15 C 0.50880(15) 0.87702(16) -0.2519(2) 0.0435(10) Uani 1 1 d . .
H15 H 0.5167 0.8639 -0.2924 0.052 Uiso 1 1 calc R .
C16 C 0.45281(15) 0.93599(16) -0.23989(18) 0.0416(10) Uani 1 1 d . .
C17 C 0.59393(15) 0.86801(15) -0.2168(2) 0.0467(11) Uani 1 1 d . .
H17A H 0.6006 0.8581 -0.2587 0.056 Uiso 1 1 calc R .
H17B H 0.6103 0.8462 -0.1894 0.056 Uiso 1 1 calc R .
C18 C 0.52669(15) 0.96035(17) -0.2896(2) 0.0480(11) Uani 1 1 d . .
H18A H 0.5375 0.9453 -0.3273 0.058 Uiso 1 1 calc R .
H18B H 0.5068 0.9873 -0.3009 0.058 Uiso 1 1 calc R .
C19 C 0.64241(15) 0.92692(15) -0.1606(2) 0.0428(10) Uani 1 1 d . .
C20 C 0.61112(14) 0.95235(16) -0.25316(19) 0.0414(10) Uani 1 1 d . .
H20 H 0.6210 0.9403 -0.2935 0.050 Uiso 1 1 calc R .
C21 C 0.64605(14) 0.99005(15) -0.22868(19) 0.0396(9) Uani 1 1 d . .
H21 H 0.6730 0.9951 -0.2566 0.048 Uiso 1 1 calc R .
C22 C 0.57109(15) 1.02352(15) -0.24118(19) 0.0415(10) Uani 1 1 d . .
C23 C 0.29736(14) 1.01261(15) 0.1393(2) 0.0409(10) Uani 1 1 d . .
H23A H 0.2855 1.0374 0.1121 0.049 Uiso 1 1 calc R .
H23B H 0.2727 1.0060 0.1695 0.049 Uiso 1 1 calc R .
C24 C 0.36417(16) 0.92091(15) 0.2178(2) 0.0447(10) Uani 1 1 d . .
H24A H 0.3880 0.8983 0.2318 0.054 Uiso 1 1 calc R .
H24B H 0.3367 0.9180 0.2447 0.054 Uiso 1 1 calc R .
N1 N 0.35015(12) 0.90852(12) 0.15682(16) 0.0410(8) Uani 1 1 d . .
N2 N 0.34165(15) 0.86134(13) 0.07738(17) 0.0505(10) Uani 1 1 d . .
N3 N 0.30620(12) 0.96986(11) 0.10368(15) 0.0382(8) Uani 1 1 d . .
N4 N 0.29775(12) 0.92260(12) 0.02416(15) 0.0387(8) Uani 1 1 d . .
N5 N 0.36449(15) 0.82833(13) -0.02075(17) 0.0506(10) Uani 1 1 d . .
N6 N 0.41203(14) 0.82337(13) -0.10036(18) 0.0487(9) Uani 1 1 d . .
N7 N 0.31932(13) 0.88904(12) -0.07332(16) 0.0431(8) Uani 1 1 d . .
N8 N 0.36396(12) 0.88036(12) -0.15546(16) 0.0406(8) Uani 1 1 d . .
N9 N 0.47790(13) 0.83484(13) -0.16898(18) 0.0474(9) Uani 1 1 d . .
N10 N 0.54465(13) 0.86450(13) -0.20633(17) 0.0450(9) Uani 1 1 d . .
N11 N 0.43180(12) 0.89523(12) -0.22030(16) 0.0405(8) Uani 1 1 d . .
N12 N 0.49821(12) 0.92647(13) -0.25521(17) 0.0431(8) Uani 1 1 d . .
N13 N 0.61277(12) 0.91580(12) -0.20753(17) 0.0419(8) Uani 1 1 d . .
N14 N 0.66085(12) 0.97011(12) -0.17058(16) 0.0402(8) Uani 1 1 d . .
N15 N 0.56664(13) 0.97721(13) -0.25674(18) 0.0467(9) Uani 1 1 d . .
N16 N 0.61658(12) 1.03138(13) -0.22369(17) 0.0452(9) Uani 1 1 d . .
O1 O 0.40538(13) 0.85025(13) 0.14071(17) 0.0674(10) Uani 1 1 d . .
O2 O 0.44035(14) 0.80209(15) -0.00647(18) 0.0749(11) Uani 1 1 d . .
O3 O 0.54706(12) 0.81969(12) -0.11799(17) 0.0610(9) Uani 1 1 d . .
O4 O 0.65067(13) 0.90128(11) -0.11639(15) 0.0571(9) Uani 1 1 d . .
O5 O 0.29625(12) 1.00328(10) 0.00890(14) 0.0499(8) Uani 1 1 d . .
O6 O 0.32357(11) 0.95046(11) -0.14298(14) 0.0489(8) Uani 1 1 d . .
O7 O 0.43352(11) 0.97473(11) -0.24324(15) 0.0522(8) Uani 1 1 d . .
O8 O 0.54024(11) 1.05332(12) -0.24404(17) 0.0577(9) Uani 1 1 d . .

loop_
_atom_site_aniso_label
_atom_site_aniso_U_11
_atom_site_aniso_U_22
_atom_site_aniso_U_33
_atom_site_aniso_U_23
_atom_site_aniso_U_13
_atom_site_aniso_U_12
Cl1 0.340(8) 0.089(2) 0.081(2) 0.000 0.000 0.127(4)
Cl2 0.161(3) 0.118(2) 0.0602(16) -0.0145(17) 0.065(2) -0.022(3)
Gd1 0.0443(8) 0.0505(8) 0.0516(8) -0.0011(6) -0.0081(6) 0.0016(6)
Gd2 0.0322(10) 0.0304(10) 0.0545(13) 0.000 0.000 -0.0004(7)
O1W 0.157(14) 0.232(18) 0.27(2) 0.178(17) 0.017(13) -0.055(12)
O2W 0.038(6) 0.71(5) 0.34(3) -0.39(3) 0.030(10) -0.057(14)
C1 0.052(3) 0.042(2) 0.047(3) 0.011(2) 0.012(2) 0.007(2)
C2 0.034(2) 0.038(2) 0.039(2) 0.0062(17) 0.0046(17) -0.0019(16)
C3 0.049(2) 0.036(2) 0.035(2) 0.0075(17) 0.0056(18) 0.0041(18)
C4 0.0281(19) 0.036(2) 0.043(2) 0.0033(18) 0.0024(16) 0.0009(16)
C5 0.102(4) 0.034(2) 0.043(3) 0.0022(19) 0.014(3) 0.016(2)
C6 0.038(2) 0.042(2) 0.039(2) 0.0025(18) 0.0004(17) 0.0005(18)
C7 0.067(3) 0.040(2) 0.051(3) 0.007(2) -0.010(2) -0.001(2)
C8 0.057(3) 0.033(2) 0.040(2) 0.0043(18) 0.008(2) -0.0024(19)
C9 0.037(2) 0.044(2) 0.042(2) -0.0030(19) 0.0021(18) 0.0030(18)
C10 0.038(2) 0.038(2) 0.039(2) 0.0012(18) 0.0004(18) -0.0077(18)
C11 0.048(3) 0.043(3) 0.068(3) 0.014(2) 0.009(2) 0.009(2)
C12 0.041(2) 0.051(3) 0.038(2) 0.0024(19) -0.0014(18) -0.0006(19)
C13 0.045(3) 0.038(2) 0.065(3) 0.001(2) 0.003(2) 0.005(2)
C14 0.038(2) 0.047(2) 0.045(2) -0.001(2) -0.0010(19) 0.0057(18)
C15 0.039(2) 0.050(3) 0.042(2) -0.0109(19) 0.0005(18) 0.0028(19)
C16 0.042(2) 0.051(3) 0.032(2) 0.0010(18) -0.0065(17) 0.002(2)
C17 0.042(2) 0.038(2) 0.061(3) -0.002(2) -0.002(2) 0.0081(18)
C18 0.040(2) 0.058(3) 0.046(2) 0.016(2) -0.0059(19) -0.005(2)
C19 0.043(2) 0.042(2) 0.043(2) 0.0010(19) 0.0068(19) 0.0130(19)
C20 0.034(2) 0.051(3) 0.039(2) -0.0016(19) 0.0039(17) 0.0012(18)
C21 0.033(2) 0.046(2) 0.040(2) 0.0063(18) 0.0036(17) 0.0019(17)
C22 0.039(2) 0.044(2) 0.042(2) 0.0128(19) 0.0021(18) 0.0063(19)
C23 0.035(2) 0.038(2) 0.049(2) -0.0045(18) -0.0049(18) 0.0069(17)
C24 0.046(2) 0.037(2) 0.051(3) 0.0085(19) -0.008(2) 0.0031(19)
N1 0.0411(19) 0.0400(19) 0.042(2) 0.0066(15) -0.0003(15) 0.0070(15)
N2 0.070(3) 0.041(2) 0.041(2) 0.0001(16) 0.0017(19) 0.0211(18)
N3 0.0395(19) 0.0343(18) 0.0406(19) 0.0038(15) -0.0024(15) -0.0004(14)
N4 0.0423(19) 0.0387(19) 0.0353(18) 0.0080(14) 0.0037(15) 0.0053(15)
N5 0.073(3) 0.041(2) 0.038(2) 0.0006(16) 0.0043(18) 0.0126(19)
N6 0.050(2) 0.046(2) 0.050(2) 0.0085(17) 0.0019(17) 0.0012(17)
N7 0.052(2) 0.0346(18) 0.043(2) 0.0030(15) 0.0076(17) 0.0017(15)
N8 0.0420(19) 0.0392(19) 0.0405(19) 0.0035(15) 0.0067(15) 0.0042(15)
N9 0.042(2) 0.043(2) 0.057(2) 0.0113(17) 0.0000(17) 0.0039(16)
N10 0.043(2) 0.043(2) 0.049(2) 0.0052(17) -0.0018(16) 0.0023(16)
N11 0.0369(18) 0.0398(19) 0.045(2) 0.0005(15) 0.0032(15) 0.0040(15)
N12 0.0364(19) 0.042(2) 0.051(2) 0.0069(16) 0.0031(16) 0.0019(15)
N13 0.0372(19) 0.0389(19) 0.050(2) 0.0027(16) -0.0052(16) 0.0014(15)
N14 0.0398(19) 0.0358(19) 0.045(2) 0.0047(15) -0.0035(15) 0.0014(15)
N15 0.040(2) 0.044(2) 0.056(2) 0.0037(18) -0.0041(17) 0.0009(16)
N16 0.039(2) 0.043(2) 0.054(2) 0.0039(17) -0.0046(16) 0.0004(16)
O1 0.069(2) 0.066(2) 0.067(2) 0.0111(18) 0.0013(18) 0.0324(19)
O2 0.075(3) 0.079(3) 0.071(3) 0.023(2) -0.018(2) 0.011(2)
O3 0.053(2) 0.058(2) 0.073(2) 0.0200(18) -0.0116(17) 0.0114(16)
O4 0.068(2) 0.0497(19) 0.054(2) 0.0114(16) -0.0086(16) -0.0004(16)
O5 0.065(2) 0.0369(16) 0.0480(18) 0.0089(14) -0.0054(15) 0.0036(14)
O6 0.0547(19) 0.0444(18) 0.0477(18) 0.0096(14) 0.0054(14) 0.0054(14)
O7 0.0496(18) 0.0434(18) 0.063(2) 0.0089(15) 0.0001(15) 0.0128(14)
O8 0.0439(18) 0.053(2) 0.076(2) 0.0129(17) 0.0014(16) 0.0064(15)

loop_
_atom_type_symbol
_atom_type_description
_atom_type_scat_dispersion_real
_atom_type_scat_dispersion_imag
_atom_type_scat_source
C C 0.0033 0.0016 'International Tables Vol C Tables 4.2.6.8 and 6.1.1.4'
H H 0.0000 0.0000 'International Tables Vol C Tables 4.2.6.8 and 6.1.1.4'
N N 0.0061 0.0033 'International Tables Vol C Tables 4.2.6.8 and 6.1.1.4'
O O 0.0106 0.0060 'International Tables Vol C Tables 4.2.6.8 and 6.1.1.4'
Gd Gd -0.1653 3.9035 'International Tables Vol C Tables 4.2.6.8 and 6.1.1.4'
Cl Cl 0.1484 0.1585 'International Tables Vol C Tables 4.2.6.8 and 6.1.1.4'

loop_
_geom_angle_atom_site_label_1
_geom_angle_atom_site_label_2
_geom_angle_atom_site_label_3
_geom_angle
_geom_angle_site_symmetry_1
_geom_angle_site_symmetry_3
Cl2 Cl1 Cl2 53.6(2) 6_564 .
Cl2 Cl1 Cl2 35.28(13) 6_564 15_564
Cl2 Cl1 Cl2 35.28(13) . 15_564
Cl2 Cl1 Cl2 35.28(13) 6_564 12_765
Cl2 Cl1 Cl2 35.28(13) . 12_765
Cl2 Cl1 Cl2 47.73(16) 15_564 12_765
Cl2 Cl2 Cl2 87.85(9) 15_564 12_765
Cl2 Cl2 Cl2 46.08(4) 15_564 6_564
Cl2 Cl2 Cl2 46.08(4) 12_765 6_564
Cl2 Cl2 Cl1 81.97(18) 15_564 .
Cl2 Cl2 Cl1 81.97(18) 12_765 .
Cl2 Cl2 Cl1 63.22(12) 6_564 .
Cl2 Cl2 Cl1 62.8(2) 15_564 15_564
Cl2 Cl2 Cl1 62.8(2) 12_765 15_564
Cl2 Cl2 Cl1 66.13(8) 6_564 15_564
Cl1 Cl2 Cl1 129.35(19) . 15_564
O2W Gd1 O2W 146.77(19) . 12_766
O2W Gd1 O2 97.6(10) . .
O2W Gd1 O2 109.6(4) 12_766 .
O2W Gd1 O1 76.1(6) . .
O2W Gd1 O1 82.2(6) 12_766 .
O2 Gd1 O1 96.12(14) . .
O2W Gd1 Gd1 55.7(10) . 15_565
O2W Gd1 Gd1 114.6(4) 12_766 15_565
O2 Gd1 Gd1 128.19(13) . 15_565
O1 Gd1 Gd1 114.94(12) . 15_565
O2W Gd1 Gd1 133.5(11) . 12_766
O2W Gd1 Gd1 41.7(6) 12_766 12_766
O2 Gd1 Gd1 122.13(13) . 12_766
O1 Gd1 Gd1 117.92(12) . 12_766
Gd1 Gd1 Gd1 79.57(5) 15_565 12_766
O2W Gd1 O1W 78.9(10) . 15_565
O2W Gd1 O1W 69.4(6) 12_766 15_565
O2 Gd1 O1W 163.0(4) . 15_565
O1 Gd1 O1W 66.9(4) . 15_565
Gd1 Gd1 O1W 63.5(5) 15_565 15_565
Gd1 Gd1 O1W 69.2(4) 12_766 15_565
O2W Gd1 O1W 141.6(6) . .
O2W Gd1 O1W 70.0(6) 12_766 .
O2 Gd1 O1W 64.3(3) . .
O1 Gd1 O1W 136.2(4) . .
Gd1 Gd1 O1W 107.4(4) 15_565 .
Gd1 Gd1 O1W 58.7(3) 12_766 .
O1W Gd1 O1W 127.7(5) 15_565 .
O2W Gd1 O1W 65.7(5) . 6_564
O2W Gd1 O1W 139.8(7) 12_766 6_564
O2 Gd1 O1W 73.2(4) . 6_564
O1 Gd1 O1W 138.0(4) . 6_564
Gd1 Gd1 O1W 55.8(4) 15_565 6_564
Gd1 Gd1 O1W 101.3(5) 12_766 6_564
O1W Gd1 O1W 119.2(8) 15_565 6_564
O1W Gd1 O1W 76.4(4) . 6_564
O2W Gd1 Gd1 100.0(8) . 6_564
O2W Gd1 Gd1 91.2(6) 12_766 6_564
O2 Gd1 Gd1 104.94(10) . 6_564
O1 Gd1 Gd1 158.93(9) . 6_564
Gd1 Gd1 Gd1 50.22(2) 15_565 6_564
Gd1 Gd1 Gd1 50.22(2) 12_766 6_564
O1W Gd1 Gd1 92.1(4) 15_565 6_564
O1W Gd1 Gd1 57.5(4) . 6_564
O1W Gd1 Gd1 51.4(5) 6_564 6_564
O1W Gd2 O1W 154.7(12) . 6_564
O1W Gd2 O2 74.9(5) . .
O1W Gd2 O2 92.5(8) 6_564 .
O1W Gd2 O2 92.5(8) . 6_564
O1W Gd2 O2 74.9(5) 6_564 6_564
O2 Gd2 O2 120.7(2) . 6_564
O1W Gd2 O2W 126.6(8) . .
O1W Gd2 O2W 66.5(6) 6_564 .
O2 Gd2 O2W 71.1(6) . .
O2 Gd2 O2W 140.3(3) 6_564 .
O1W Gd2 O2W 66.5(6) . 6_564
O1W Gd2 O2W 126.6(8) 6_564 6_564
O2 Gd2 O2W 140.3(3) . 6_564
O2 Gd2 O2W 71.1(6) 6_564 6_564
O2W Gd2 O2W 126.5(14) . 6_564
O1W Gd2 Gd2 102.7(6) . 15_565
O1W Gd2 Gd2 102.7(6) 6_564 15_565
O2 Gd2 Gd2 119.66(10) . 15_565
O2 Gd2 Gd2 119.66(10) 6_564 15_565
O2W Gd2 Gd2 63.3(7) . 15_565
O2W Gd2 Gd2 63.3(7) 6_564 15_565
Gd2 O1W Gd1 74.9(8) . 12_766
Gd2 O1W Gd1 46.7(6) . .
Gd1 O1W Gd1 57.9(5) 12_766 .
Gd2 O1W Gd1 41.3(4) . 6_564
Gd1 O1W Gd1 55.1(4) 12_766 6_564
Gd1 O1W Gd1 71.2(5) . 6_564
Gd1 O2W Gd1 82.6(15) . 15_565
Gd1 O2W Gd2 42.1(5) . .
Gd1 O2W Gd2 64.1(8) 15_565 .
O1 C1 N2 125.7(4) . .
O1 C1 N1 124.9(5) . .
N2 C1 N1 109.4(4) . .
N3 C2 N1 114.2(3) . .
N3 C2 C3 103.5(3) . .
N1 C2 C3 103.7(3) . .
N3 C2 H2 111.6 . .
N1 C2 H2 111.6 . .
C3 C2 H2 111.6 . .
N4 C3 N2 113.9(3) . .
N4 C3 C2 102.9(3) . .
N2 C3 C2 102.5(3) . .
N4 C3 H3 112.3 . .
N2 C3 H3 112.3 . .
C2 C3 H3 112.3 . .
O5 C4 N4 126.6(4) . .
O5 C4 N3 125.2(4) . .
N4 C4 N3 108.1(3) . .
N2 C5 N5 113.4(4) . .
N2 C5 H5A 108.9 . .
N5 C5 H5A 108.9 . .
N2 C5 H5B 108.9 . .
N5 C5 H5B 108.9 . .
H5A C5 H5B 107.7 . .
N7 C6 N4 113.3(3) . .
N7 C6 H6A 108.9 . .
N4 C6 H6A 108.9 . .
N7 C6 H6B 108.9 . .
N4 C6 H6B 108.9 . .
H6A C6 H6B 107.7 . .
O2 C7 N5 126.9(5) . .
O2 C7 N6 124.5(5) . .
N5 C7 N6 108.7(4) . .
N7 C8 N5 115.6(4) . .
N7 C8 C9 103.5(3) . .
N5 C8 C9 101.8(4) . .
N7 C8 H8 111.7 . .
N5 C8 H8 111.7 . .
C9 C8 H8 111.7 . .
N8 C9 N6 114.2(4) . .
N8 C9 C8 103.2(3) . .
N6 C9 C8 104.4(3) . .
N8 C9 H9 111.5 . .
N6 C9 H9 111.5 . .
C8 C9 H9 111.5 . .
O6 C10 N8 126.0(4) . .
O6 C10 N7 127.0(4) . .
N8 C10 N7 106.9(3) . .
N6 C11 N9 112.2(4) . .
N6 C11 H11A 109.2 . .
N9 C11 H11A 109.2 . .
N6 C11 H11B 109.2 . .
N9 C11 H11B 109.2 . .
H11A C11 H11B 107.9 . .
N11 C12 N8 114.0(3) . .
N11 C12 H12A 108.7 . .
N8 C12 H12A 108.7 . .
N11 C12 H12B 108.7 . .
N8 C12 H12B 108.7 . .
H12A C12 H12B 107.6 . .
O3 C13 N9 126.5(4) . .
O3 C13 N10 125.1(4) . .
N9 C13 N10 108.4(4) . .
N9 C14 N11 114.3(4) . .
N9 C14 C15 103.8(3) . .
N11 C14 C15 102.9(3) . .
N9 C14 H14 111.7 . .
N11 C14 H14 111.7 . .
C15 C14 H14 111.7 . .
N12 C15 N10 114.5(4) . .
N12 C15 C14 104.0(3) . .
N10 C15 C14 103.3(3) . .
N12 C15 H15 111.5 . .
N10 C15 H15 111.5 . .
C14 C15 H15 111.5 . .
O7 C16 N12 125.8(4) . .
O7 C16 N11 125.4(4) . .
N12 C16 N11 108.8(4) . .
N10 C17 N13 113.6(3) . .
N10 C17 H17A 108.9 . .
N13 C17 H17A 108.9 . .
N10 C17 H17B 108.9 . .
N13 C17 H17B 108.9 . .
H17A C17 H17B 107.7 . .
N15 C18 N12 113.3(4) . .
N15 C18 H18A 108.9 . .
N12 C18 H18A 108.9 . .
N15 C18 H18B 108.9 . .
N12 C18 H18B 108.9 . .
H18A C18 H18B 107.7 . .
O4 C19 N14 126.0(4) . .
O4 C19 N13 125.0(4) . .
N14 C19 N13 109.0(4) . .
N13 C20 N15 114.6(3) . .
N13 C20 C21 103.5(3) . .
N15 C20 C21 103.9(3) . .
N13 C20 H20 111.5 . .
N15 C20 H20 111.5 . .
C21 C20 H20 111.5 . .
N16 C21 N14 114.5(3) . .
N16 C21 C20 102.5(3) . .
N14 C21 C20 102.7(3) . .
N16 C21 H21 112.1 . .
N14 C21 H21 112.1 . .
C20 C21 H21 112.1 . .
O8 C22 N15 126.1(4) . .
O8 C22 N16 125.5(4) . .
N15 C22 N16 108.4(4) . .
N14 C23 N3 113.1(3) 9_675 .
N14 C23 H23A 109.0 9_675 .
N3 C23 H23A 109.0 . .
N14 C23 H23B 109.0 9_675 .
N3 C23 H23B 109.0 . .
H23A C23 H23B 107.8 . .
N1 C24 N16 114.2(4) . 9_675
N1 C24 H24A 108.7 . .
N16 C24 H24A 108.7 9_675 .
N1 C24 H24B 108.7 . .
N16 C24 H24B 108.7 9_675 .
H24A C24 H24B 107.6 . .
C1 N1 C24 122.9(4) . .
C1 N1 C2 111.6(4) . .
C24 N1 C2 122.6(3) . .
C1 N2 C5 123.6(4) . .
C1 N2 C3 112.7(4) . .
C5 N2 C3 121.9(4) . .
C4 N3 C2 112.4(3) . .
C4 N3 C23 122.0(3) . .
C2 N3 C23 122.2(3) . .
C4 N4 C3 113.0(3) . .
C4 N4 C6 121.9(3) . .
C3 N4 C6 122.9(3) . .
C7 N5 C8 113.9(4) . .
C7 N5 C5 122.5(4) . .
C8 N5 C5 122.2(4) . .
C7 N6 C11 121.7(4) . .
C7 N6 C9 110.7(4) . .
C11 N6 C9 121.5(4) . .
C10 N7 C8 113.1(3) . .
C10 N7 C6 121.0(3) . .
C8 N7 C6 123.5(3) . .
C10 N8 C9 112.9(3) . .
C10 N8 C12 121.6(3) . .
C9 N8 C12 124.1(3) . .
C13 N9 C14 113.2(4) . .
C13 N9 C11 121.7(4) . .
C14 N9 C11 121.6(4) . .
C13 N10 C17 123.4(4) . .
C13 N10 C15 110.8(4) . .
C17 N10 C15 123.6(4) . .
C16 N11 C12 122.5(4) . .
C16 N11 C14 111.7(3) . .
C12 N11 C14 122.0(4) . .
C16 N12 C15 112.3(3) . .
C16 N12 C18 121.3(4) . .
C15 N12 C18 123.5(4) . .
C19 N13 C20 112.2(3) . .
C19 N13 C17 122.7(4) . .
C20 N13 C17 123.6(4) . .
C19 N14 C23 123.0(4) . 9_675
C19 N14 C21 112.5(3) . .
C23 N14 C21 121.1(3) 9_675 .
C22 N15 C18 121.6(4) . .
C22 N15 C20 112.0(3) . .
C18 N15 C20 123.8(4) . .
C22 N16 C21 113.2(4) . .
C22 N16 C24 121.9(4) . 9_675
C21 N16 C24 122.7(3) . 9_675
C1 O1 Gd1 140.0(3) . .
C7 O2 Gd1 140.8(4) . .
C7 O2 Gd2 165.0(4) . .
Gd1 O2 Gd2 45.20(8) . .

loop_
_geom_bond_atom_site_label_1
_geom_bond_atom_site_label_2
_geom_bond_distance
_geom_bond_site_symmetry_2
Cl1 Cl2 2.192(4) 6_564
Cl1 Cl2 2.192(4) .
Cl1 Cl2 2.441(5) 15_564
Cl1 Cl2 2.441(5) 12_765
Cl2 Cl2 1.424(6) 15_564
Cl2 Cl2 1.424(6) 12_765
Cl2 Cl2 1.975(8) 6_564
Cl2 Cl1 2.441(5) 15_564
Gd1 O2W 1.69(2) .
Gd1 O2W 2.09(3) 12_766
Gd1 O2 2.439(4) .
Gd1 O1 2.460(4) .
Gd1 Gd1 2.513(2) 15_565
Gd1 Gd1 2.513(2) 12_766
Gd1 O1W 2.54(2) 15_565
Gd1 O1W 2.66(3) .
Gd1 O1W 2.866(18) 6_564
Gd1 Gd1 3.217(3) 6_564
Gd2 O1W 1.752(18) .
Gd2 O1W 1.752(18) 6_564
Gd2 O2 2.581(4) .
Gd2 O2 2.581(4) 6_564
Gd2 O2W 2.82(2) .
Gd2 O2W 2.82(2) 6_564
Gd2 Gd2 3.216(4) 15_565
O1W Gd1 2.54(2) 12_766
O1W Gd1 2.866(18) 6_564
O2W Gd1 2.09(3) 15_565
C1 O1 1.236(6) .
C1 N2 1.349(6) .
C1 N1 1.359(6) .
C2 N3 1.445(5) .
C2 N1 1.456(5) .
C2 C3 1.552(6) .
C2 H2 0.9900 .
C3 N4 1.446(5) .
C3 N2 1.456(6) .
C3 H3 0.9900 .
C4 O5 1.222(5) .
C4 N4 1.362(5) .
C4 N3 1.371(5) .
C5 N2 1.449(6) .
C5 N5 1.466(6) .
C5 H5A 0.9800 .
C5 H5B 0.9800 .
C6 N7 1.444(5) .
C6 N4 1.452(5) .
C6 H6A 0.9800 .
C6 H6B 0.9800 .
C7 O2 1.217(6) .
C7 N5 1.348(7) .
C7 N6 1.372(6) .
C8 N7 1.432(5) .
C8 N5 1.445(6) .
C8 C9 1.550(6) .
C8 H8 0.9900 .
C9 N8 1.445(5) .
C9 N6 1.454(6) .
C9 H9 0.9900 .
C10 O6 1.210(5) .
C10 N8 1.379(5) .
C10 N7 1.380(5) .
C11 N6 1.444(6) .
C11 N9 1.471(6) .
C11 H11A 0.9800 .
C11 H11B 0.9800 .
C12 N11 1.442(5) .
C12 N8 1.452(5) .
C12 H12A 0.9800 .
C12 H12B 0.9800 .
C13 O3 1.219(6) .
C13 N9 1.352(6) .
C13 N10 1.391(6) .
C14 N9 1.437(6) .
C14 N11 1.455(5) .
C14 C15 1.544(6) .
C14 H14 0.9900 .
C15 N12 1.434(6) .
C15 N10 1.468(6) .
C15 H15 0.9900 .
C16 O7 1.228(5) .
C16 N12 1.356(6) .
C16 N11 1.368(6) .
C17 N10 1.418(6) .
C17 N13 1.469(6) .
C17 H17A 0.9800 .
C17 H17B 0.9800 .
C18 N15 1.425(6) .
C18 N12 1.463(5) .
C18 H18A 0.9800 .
C18 H18B 0.9800 .
C19 O4 1.234(5) .
C19 N14 1.348(6) .
C19 N13 1.366(6) .
C20 N13 1.441(6) .
C20 N15 1.445(5) .
C20 C21 1.552(6) .
C20 H20 0.9900 .
C21 N16 1.442(6) .
C21 N14 1.456(5) .
C21 H21 0.9900 .
C22 O8 1.217(5) .
C22 N15 1.361(6) .
C22 N16 1.363(6) .
C23 N14 1.453(5) 9_675
C23 N3 1.463(5) .
C23 H23A 0.9800 .
C23 H23B 0.9800 .
C24 N1 1.440(6) .
C24 N16 1.463(6) 9_675
C24 H24A 0.9800 .
C24 H24B 0.9800 .
N14 C23 1.453(5) 9_675
N16 C24 1.463(6) 9_675

loop_
_platon_squeeze_void_nr
_platon_squeeze_void_average_x
_platon_squeeze_void_average_y
_platon_squeeze_void_average_z
_platon_squeeze_void_volume
_platon_squeeze_void_count_electrons
_platon_squeeze_void_content
1 -0.008 -0.003 -0.002 4410 1653 ' '
2 0.000 0.000 0.500 358 104 ' '
3 0.000 0.500 0.500 358 104 ' '
4 0.250 0.250 0.750 358 105 ' '
5 0.250 0.750 0.250 358 105 ' '
6 0.500 0.500 0.000 358 104 ' '
7 0.500 1.000 1.000 358 104 ' '
8 0.750 0.250 0.750 358 105 ' '
9 0.750 0.750 0.250 358 105 ' '
